data_9004790
loop_
_publ_author_name
'Cooper, M. A.'
'Hawthorne, F. C.'

_publ_section_title
;
 The crystal structure of vasilyevite, (Hg2)10O6I3(Br,Cl)3(CO3)
;
_journal_name_full 'The Canadian Mineralogist'
_journal_page_first 1173
_journal_page_last 1181
_journal_paper_doi 10.2113/gscanmin.41.5.1173
_journal_volume 41
_journal_year 2003
_chemical_formula_sum 'C0.85 Br1.64 Cl1.36 Hg20 I3 O8.55 S0.15'
_chemical_name_mineral Vasilyevite
_space_group_IT_number 2
_symmetry_space_group_name_Hall '-P 1'
_symmetry_space_group_name_H-M 'P -1'
_cell_angle_alpha 93.262
_cell_angle_beta 90.548
_cell_angle_gamma 115.422
_cell_length_a 9.344
_cell_length_b 10.653
_cell_length_c 18.265
_cell_formula_units_Z 2
_cell_volume 1638.254
_database_code_amcsd 0005883
_exptl_crystal_density_diffrn 9.576
_cod_original_formula_sum 'Hg20 (C.85 S.15) O8.55 I3 (Br1.64 Cl1.36)'
_cod_database_code 9004790

loop_
_space_group_symop_operation_xyz
x,y,z
-x,-y,-z

loop_
_atom_site_aniso_label
_atom_site_aniso_U_11
_atom_site_aniso_U_22
_atom_site_aniso_U_33
_atom_site_aniso_U_12
_atom_site_aniso_U_13
_atom_site_aniso_U_23
Hg(1) 0.02700 0.02200 0.02400 0.00500 -0.00400 -0.00800
Hg(2) 0.02700 0.02200 0.02400 0.00100 -0.00400 -0.00700
Hg(3) 0.02900 0.02000 0.02200 0.00700 0.00400 0.00000
Hg(4) 0.03300 0.03300 0.01500 0.01200 0.00200 -0.00300
Hg(5) 0.02500 0.02100 0.01800 0.00500 -0.00100 -0.00200
Hg(6) 0.02600 0.03400 0.01500 0.00900 0.00200 0.00600
Hg(7) 0.01900 0.02600 0.03000 0.01100 0.00000 -0.00200
Hg(8) 0.01600 0.02800 0.03300 0.01000 0.00100 0.00200
Hg(9) 0.02600 0.02300 0.02600 0.00900 0.00000 -0.00800
Hg(10) 0.02900 0.02800 0.03000 0.01000 0.00300 -0.01100
Hg(11) 0.02000 0.01800 0.03700 0.00400 0.00100 -0.00400
Hg(12) 0.02400 0.02800 0.04400 0.00400 -0.00800 -0.00700
Hg(13) 0.03500 0.03100 0.02500 0.01300 0.00000 0.00100
Hg(14) 0.03400 0.03100 0.02300 0.01100 0.00000 0.00000
Hg(15) 0.02300 0.03500 0.04000 0.01300 -0.00300 0.00200
Hg(16) 0.03200 0.02900 0.06000 0.01400 -0.01500 -0.01300
Hg(17) 0.01600 0.03500 0.03400 0.00900 0.00100 -0.00300
Hg(18) 0.02400 0.03200 0.03900 0.01100 0.00300 -0.00300
Hg(19) 0.03400 0.02200 0.02700 0.01100 0.00300 -0.00600
Hg(20) 0.01800 0.03400 0.03200 0.01100 0.00500 -0.00200

loop_
_atom_site_label
_atom_site_fract_x
_atom_site_fract_y
_atom_site_fract_z
_atom_site_occupancy
_atom_site_U_iso_or_equiv
Hg(1) 0.45080 0.32670 0.47590 1.00000 0.02700
Hg(2) 0.26480 0.10590 0.40200 1.00000 0.02800
Hg(3) 0.53510 0.28240 0.78040 1.00000 0.02500
Hg(4) 0.59850 0.41220 0.66050 1.00000 0.02800
Hg(5) 0.82730 -0.11040 0.90450 1.00000 0.02300
Hg(6) 0.12870 0.00980 0.22130 1.00000 0.02600
Hg(7) 0.97500 0.20520 0.96050 1.00000 0.02500
Hg(8) 0.70290 0.19590 0.92810 1.00000 0.02600
Hg(9) 0.22230 0.04370 0.90770 1.00000 0.02600
Hg(10) 0.20810 -0.16720 0.83090 1.00000 0.03000
Hg(11) 0.83860 0.25210 0.66040 1.00000 0.02600
Hg(12) 0.04310 0.47390 0.72620 1.00000 0.03500
Hg(13) 0.69690 0.17180 0.47780 1.00000 0.03100
Hg(14) 0.69930 0.23210 0.34480 1.00000 0.03000
Hg(15) 0.55100 0.35520 0.20570 1.00000 0.03200
Hg(16) 0.69700 0.60430 0.81670 1.00000 0.04100
Hg(17) -0.13670 -0.09500 0.36890 1.00000 0.02900
Hg(18) 0.41200 0.10580 0.61100 1.00000 0.03200
Hg(19) 0.48050 0.38800 0.96380 1.00000 0.02800
Hg(20) 0.87100 0.51190 0.51510 1.00000 0.02800
CO3 0.54900 0.99700 0.74500 0.85000 0.00400
S 0.54900 0.99700 0.74500 0.15000 0.00400
O(1) 0.91600 0.06200 0.67000 1.00000 0.00900
O(2) -0.19400 -0.19300 0.01500 1.00000 0.00900
O(3) 0.50600 0.23600 0.89200 1.00000 0.00900
O(4) 0.62000 0.09600 0.59000 1.00000 0.00900
O(5) 0.61800 0.45000 0.55000 1.00000 0.00900
O(6) 0.75200 0.31100 0.24100 1.00000 0.00900
O(7) 0.32600 -0.10700 0.21900 0.85000 0.00400
O(8) 0.42700 0.00900 0.74200 0.85000 0.00400
O(9) 0.43000 0.10200 0.27200 0.85000 0.00400
I(1) 0.07800 0.28000 0.31170 1.00000 0.03400
I(2) 0.08500 0.44910 0.10460 1.00000 0.03400
I(3) 0.19500 0.30170 0.81730 1.00000 0.04000
BrX(1) 0.48300 0.83800 0.93110 0.73000 0.02500
ClX(1) 0.48300 0.83800 0.93110 0.27000 0.02500
BrX(2) 0.31500 0.46900 0.63010 0.69000 0.03500
ClX(2) 0.31500 0.46900 0.63010 0.31000 0.03500
BrX(3) 0.00300 0.17500 0.50500 0.22000 0.02600
ClX(3) 0.00300 0.17500 0.50500 0.78000 0.02600

loop_
_cod_related_entry_id
_cod_related_entry_database
_cod_related_entry_code
1 AMCSD 0005883
